data_4302768
loop_
_publ_author_name
'Sayon A. Kumalah'
'K. Travis Holman'

_publ_contact_author_address
;Department of Chemistry
240 Reiss Building
Georgetown University
37th & O st, NW
Washington, DC, 20057
;
_publ_contact_author_email kth7@georgetown.edu
_publ_contact_author_name 'K.Travis Holman'
_publ_section_title
;
Polymorphism and Inclusion Properties of Three-Dimensional
Metal-Organometallic Frameworks Derived from a Terephthalate Sandwich
Compound
;
_journal_name_full 'Inorganic Chemistry'
_journal_page_first 6860
_journal_page_last 6872
_journal_paper_doi 10.1021/ic900816h
_journal_volume 48
_journal_year 2009
_chemical_formula_sum 'C29 H31 Co1.5 Fe2 N2 O15'
_chemical_formula_weight 847.65
_chemical_name_common 06269
_chemical_name_systematic
;
 ?
;
_space_group_IT_number 14
_symmetry_cell_setting monoclinic
_symmetry_space_group_name_Hall '-P 2yn'
_symmetry_space_group_name_H-M 'P 1 21/n 1'
_atom_sites_solution_hydrogens geom
_atom_sites_solution_primary direct
_atom_sites_solution_secondary difmap
_audit_creation_method SHELXL-97
_cell_angle_alpha 90.00
_cell_angle_beta 95.8490(10)
_cell_angle_gamma 90.00
_cell_formula_units_Z 4
_cell_length_a 13.5063(10)
_cell_length_b 15.3586(11)
_cell_length_c 15.8303(11)
_cell_measurement_reflns_used 6506
_cell_measurement_temperature 173(2)
_cell_measurement_theta_max 28.12
_cell_measurement_theta_min 2.31
_cell_volume 3266.7(4)
_computing_cell_refinement 'SAINT, Bruker-AXS'
_computing_data_collection 'SMART, Bruker-AXS'
_computing_data_reduction 'SAINT, Bruker-AXS'
_computing_molecular_graphics 'X-SEED, L.Barbour (1999);http://x-seed.net/'
_computing_structure_refinement 'SHELXL-97 (Sheldrick, 1997)'
_computing_structure_solution 'SHELXS-97 (Sheldrick, 1990)'
_diffrn_ambient_temperature 173(2)
_diffrn_measured_fraction_theta_full 0.999
_diffrn_measured_fraction_theta_max 0.974
_diffrn_measurement_device_type 'Siemens SMART 1000 CCD'
_diffrn_measurement_method 'omega scans'
_diffrn_radiation_monochromator graphite
_diffrn_radiation_source 'fine-focus sealed tube'
_diffrn_radiation_type MoK\a
_diffrn_radiation_wavelength 0.71073
_diffrn_reflns_av_R_equivalents 0.0373
_diffrn_reflns_av_sigmaI/netI 0.0380
_diffrn_reflns_limit_h_max 17
_diffrn_reflns_limit_h_min -17
_diffrn_reflns_limit_k_max 19
_diffrn_reflns_limit_k_min -19
_diffrn_reflns_limit_l_max 20
_diffrn_reflns_limit_l_min -20
_diffrn_reflns_number 29127
_diffrn_reflns_theta_full 25.00
_diffrn_reflns_theta_max 28.00
_diffrn_reflns_theta_min 1.85
_exptl_absorpt_coefficient_mu 1.699
_exptl_absorpt_correction_T_max 0.764
_exptl_absorpt_correction_T_min 0.624
_exptl_absorpt_correction_type multi-scan
_exptl_absorpt_process_details 'SADABS, G. Sheldrick (1999)'
_exptl_crystal_colour pink
_exptl_crystal_density_diffrn 1.724
_exptl_crystal_density_method 'not measured'
_exptl_crystal_description cube
_exptl_crystal_F_000 1726
_exptl_crystal_size_max 0.22
_exptl_crystal_size_mid 0.18
_exptl_crystal_size_min 0.16
_refine_diff_density_max 1.851
_refine_diff_density_min -1.181
_refine_diff_density_rms 0.101
_refine_ls_extinction_method none
_refine_ls_goodness_of_fit_ref 1.136
_refine_ls_hydrogen_treatment constr
_refine_ls_matrix_type full
_refine_ls_number_parameters 332
_refine_ls_number_reflns 7674
_refine_ls_number_restraints 0
_refine_ls_restrained_S_all 1.136
_refine_ls_R_factor_all 0.0721
_refine_ls_R_factor_gt 0.0536
_refine_ls_shift/su_max 0.001
_refine_ls_shift/su_mean 0.000
_refine_ls_structure_factor_coef Fsqd
_refine_ls_weighting_details 'calc w=1/[\s^2^(Fo^2^)+(0.0993P)^2^+0.6828P] where P=(Fo^2^+2Fc^2^)/3'
_refine_ls_weighting_scheme calc
_refine_ls_wR_factor_gt 0.1601
_refine_ls_wR_factor_ref 0.1693
_reflns_number_gt 5533
_reflns_number_total 7674
_reflns_threshold_expression >2sigma(I)
_cod_data_source_file ic900816h_si_002_3.cif
_cod_data_source_block C:\SayonX\06269\06269SQT.CIF
_cod_original_formula_sum 'C29 H31 Co1.50 Fe2 N2 O15'
_cod_database_code 4302768

loop_
_symmetry_equiv_pos_as_xyz
'x, y, z'
'-x+1/2, y+1/2, -z+1/2'
'-x, -y, -z'
'x-1/2, -y-1/2, z-1/2'

loop_
_atom_site_label
_atom_site_type_symbol
_atom_site_fract_x
_atom_site_fract_y
_atom_site_fract_z
_atom_site_U_iso_or_equiv
_atom_site_adp_type
_atom_site_occupancy
_atom_site_symmetry_multiplicity
_atom_site_calc_flag
_atom_site_refinement_flags
_atom_site_disorder_assembly
_atom_site_disorder_group
Co1 Co 0.5000 0.5000 0.0000 0.02128(16) Uani 1 2 d S . .
O1 O 0.0943(2) 0.7530(2) -0.4265(2) 0.0606(9) Uani 1 1 d . A .
Co2 Co 0.25934(3) 0.40479(3) 0.00355(3) 0.02586(14) Uani 1 1 d . . .
O2 O 0.2504(2) 0.77966(16) -0.45596(17) 0.0394(6) Uani 1 1 d . . .
C2 C 0.2266(3) 0.6696(3) -0.3581(3) 0.0419(9) Uani 1 1 d . A .
Fe3 Fe 0.28448(5) 0.65413(4) 0.25418(4) 0.04457(18) Uani 1 1 d . . .
O3 O 0.42175(19) 0.51710(17) -0.11726(15) 0.0387(6) Uani 1 1 d . A .
C3 C 0.1624(4) 0.6162(4) -0.3183(4) 0.092(3) Uani 1 1 d . A .
H3 H 0.0928 0.6197 -0.3342 0.111 Uiso 1 1 calc R . .
Fe4 Fe 0.25408(6) 0.68168(5) -0.22905(4) 0.0639(2) Uani 1 1 d . . .
O4 O 0.27223(19) 0.45304(16) -0.11877(16) 0.0368(6) Uani 1 1 d . A .
C4 C 0.1989(4) 0.5571(4) -0.2549(4) 0.080(2) Uani 1 1 d . A .
H4 H 0.1542 0.5184 -0.2314 0.096 Uiso 1 1 calc R . .
O5 O 0.41723(16) 0.38972(14) 0.02636(14) 0.0260(5) Uani 1 1 d . . .
H5A H 0.4341 0.3737 0.0867 0.031 Uiso 1 1 calc R . .
H5B H 0.4377 0.3408 -0.0087 0.031 Uiso 1 1 calc R . .
C5 C 0.2987(3) 0.5545(2) -0.2262(2) 0.0352(8) Uani 1 1 d . A .
O6 O 0.1055(2) 0.4104(3) -0.0163(3) 0.0657(10) Uani 1 1 d . . .
H6B H 0.0883 0.4310 -0.0647 0.079 Uiso 1 1 calc R . .
C6 C 0.3651(3) 0.6053(3) -0.2673(3) 0.0457(10) Uani 1 1 d . A .
H1 H 0.4346 0.6017 -0.2510 0.055 Uiso 1 1 calc R . .
O7 O 0.2587(2) 0.52954(17) 0.04899(19) 0.0416(6) Uani 1 1 d . . .
C7 C 0.3280(3) 0.6622(3) -0.3335(3) 0.0474(10) Uani 1 1 d . A .
H7 H 0.3734 0.6962 -0.3616 0.057 Uiso 1 1 calc R . .
O8 O 0.4106(2) 0.58745(16) 0.05868(18) 0.0411(6) Uani 1 1 d . . .
C8 C 0.3339(3) 0.5033(2) -0.1464(2) 0.0286(7) Uani 1 1 d . . .
O9 O 0.0985(2) 0.8368(2) 0.32220(18) 0.0558(9) Uani 1 1 d . . .
O10 O 0.2574(2) 0.85776(17) 0.37303(17) 0.0408(6) Uani 1 1 d . . .
C10 C 0.1854(3) 0.7398(2) -0.4191(2) 0.0405(9) Uani 1 1 d . . .
C11 C 0.3222(3) 0.5851(2) 0.0731(2) 0.0301(7) Uiso 1 1 d . . .
C15 C 0.2863(3) 0.6588(2) 0.1256(2) 0.0350(8) Uani 1 1 d . . .
C16 C 0.3523(3) 0.7215(3) 0.1627(3) 0.0497(11) Uani 1 1 d . . .
H16 H 0.4179 0.7254 0.1462 0.060 Uiso 1 1 calc R . .
C17 C 0.3212(3) 0.7791(3) 0.2247(3) 0.0526(11) Uani 1 1 d . . .
H17 H 0.3671 0.8199 0.2514 0.063 Uiso 1 1 calc R . .
C18 C 0.2233(3) 0.7763(2) 0.2472(2) 0.0384(9) Uani 1 1 d . . .
C19 C 0.1559(3) 0.7178(3) 0.2039(3) 0.0460(10) Uani 1 1 d . . .
H19 H 0.0881 0.7184 0.2152 0.055 Uiso 1 1 calc R . .
C20 C 0.1867(3) 0.6590(3) 0.1448(3) 0.0430(9) Uani 1 1 d . . .
H20 H 0.1404 0.6189 0.1174 0.052 Uiso 1 1 calc R . .
C21 C 0.1906(3) 0.8283(2) 0.3208(2) 0.0386(9) Uani 1 1 d . . .
C22 C 0.3979(5) 0.6156(5) 0.3410(4) 0.089(2) Uani 1 1 d . . .
H22 H 0.4613 0.6428 0.3494 0.107 Uiso 1 1 calc R . .
C23 C 0.3101(8) 0.6353(5) 0.3809(4) 0.104(3) Uani 1 1 d . . .
H23 H 0.3045 0.6793 0.4223 0.124 Uiso 1 1 calc R . .
C24 C 0.2367(7) 0.5811(6) 0.3501(6) 0.112(3) Uani 1 1 d . . .
H24 H 0.1713 0.5805 0.3672 0.135 Uiso 1 1 calc R . .
C25 C 0.2699(7) 0.5277(5) 0.2910(6) 0.102(2) Uani 1 1 d . . .
H25 H 0.2310 0.4853 0.2591 0.122 Uiso 1 1 calc R . .
C26 C 0.3668(6) 0.5442(4) 0.2845(4) 0.084(2) Uani 1 1 d . . .
H26 H 0.4079 0.5141 0.2489 0.101 Uiso 1 1 calc R . .
C9A C 0.1251(5) 0.7271(6) -0.1756(5) 0.076(3) Uiso 0.50 1 d PG A 1
H9A H 0.0571 0.7115 -0.1879 0.091 Uiso 0.50 1 calc PR A 1
C10A C 0.1760(7) 0.7931(6) -0.2168(5) 0.101(5) Uiso 0.50 1 d PG A 1
H10A H 0.1480 0.8294 -0.2616 0.121 Uiso 0.50 1 calc PR A 1
C11A C 0.2760(7) 0.7953(6) -0.1793(6) 0.090(4) Uiso 0.50 1 d PG A 1
H11A H 0.3267 0.8333 -0.1947 0.108 Uiso 0.50 1 calc PR A 1
C12A C 0.2870(5) 0.7306(5) -0.1149(5) 0.059(2) Uiso 0.50 1 d PG A 1
H12A H 0.3464 0.7178 -0.0796 0.070 Uiso 0.50 1 calc PR A 1
C13A C 0.1938(6) 0.6885(4) -0.1126(5) 0.060(2) Uiso 0.50 1 d PG A 1
H13A H 0.1798 0.6426 -0.0754 0.071 Uiso 0.50 1 calc PR A 1
C9B C 0.2287(7) 0.7429(6) -0.1188(6) 0.095(4) Uiso 0.50 1 d PG A 2
H9B H 0.1809 0.7185 -0.0856 0.114 Uiso 0.50 1 calc PR A 2
C10B C 0.2083(6) 0.8006(6) -0.1885(6) 0.084(4) Uiso 0.50 1 d PG A 2
H10B H 0.1446 0.8216 -0.2101 0.101 Uiso 0.50 1 calc PR A 2
C11B C 0.3000(7) 0.8215(6) -0.2202(5) 0.086(4) Uiso 0.50 1 d PG A 2
H11B H 0.3084 0.8589 -0.2668 0.104 Uiso 0.50 1 calc PR A 2
C12B C 0.3771(5) 0.7767(6) -0.1702(6) 0.091(4) Uiso 0.50 1 d PG A 2
H12B H 0.4460 0.7788 -0.1773 0.109 Uiso 0.50 1 calc PR A 2
C13B C 0.3330(7) 0.7281(6) -0.1075(6) 0.083(4) Uiso 0.50 1 d PG A 2
H13B H 0.3672 0.6920 -0.0654 0.100 Uiso 0.50 1 calc PR A 2
H6A H 0.0746 0.4090 0.0301 0.24(6) Uiso 1 1 d G . .

loop_
_atom_site_aniso_label
_atom_site_aniso_U_11
_atom_site_aniso_U_22
_atom_site_aniso_U_33
_atom_site_aniso_U_23
_atom_site_aniso_U_13
_atom_site_aniso_U_12
Co1 0.0226(3) 0.0224(3) 0.0194(3) -0.0005(2) 0.0049(2) -0.0003(2)
O1 0.0417(17) 0.0593(19) 0.077(2) 0.0402(17) -0.0093(15) -0.0054(14)
Co2 0.0266(3) 0.0235(2) 0.0279(2) -0.00077(17) 0.00463(18) -0.00270(17)
O2 0.0494(16) 0.0288(13) 0.0413(15) 0.0111(11) 0.0105(12) 0.0116(12)
C2 0.045(2) 0.036(2) 0.043(2) 0.0136(16) -0.0057(18) -0.0021(17)
Fe3 0.0550(4) 0.0375(3) 0.0421(3) -0.0067(2) 0.0092(3) 0.0064(3)
O3 0.0360(15) 0.0500(16) 0.0287(13) 0.0127(11) -0.0033(11) -0.0100(12)
C3 0.045(3) 0.106(5) 0.116(5) 0.086(4) -0.034(3) -0.028(3)
Fe4 0.1000(6) 0.0537(4) 0.0398(4) 0.0136(3) 0.0165(4) 0.0369(4)
O4 0.0354(14) 0.0377(14) 0.0361(13) 0.0102(11) -0.0013(11) -0.0050(11)
C4 0.042(3) 0.092(4) 0.100(4) 0.065(4) -0.019(3) -0.022(3)
O5 0.0279(12) 0.0224(11) 0.0280(11) -0.0007(9) 0.0046(9) -0.0031(9)
C5 0.044(2) 0.0272(17) 0.0327(18) 0.0042(14) -0.0037(15) -0.0040(15)
O6 0.0314(16) 0.084(3) 0.081(3) -0.008(2) 0.0036(16) -0.0003(16)
C6 0.040(2) 0.057(3) 0.040(2) 0.0207(19) 0.0031(17) 0.0093(19)
O7 0.0373(15) 0.0320(13) 0.0563(17) -0.0138(12) 0.0091(12) 0.0019(11)
C7 0.048(2) 0.050(2) 0.046(2) 0.0232(19) 0.0102(19) 0.0085(19)
O8 0.0357(14) 0.0323(13) 0.0588(17) -0.0169(12) 0.0217(13) -0.0038(11)
C8 0.0335(18) 0.0279(17) 0.0241(16) 0.0026(13) 0.0015(14) 0.0000(14)
O9 0.0481(18) 0.077(2) 0.0416(16) -0.0228(15) 0.0021(13) 0.0259(16)
O10 0.0482(16) 0.0394(15) 0.0372(14) -0.0096(11) 0.0153(12) 0.0005(12)
C10 0.045(2) 0.0346(19) 0.040(2) 0.0124(16) -0.0018(17) 0.0019(17)
C15 0.039(2) 0.0312(18) 0.0365(19) -0.0079(15) 0.0126(16) 0.0011(15)
C16 0.041(2) 0.048(2) 0.063(3) -0.022(2) 0.022(2) -0.0075(19)
C17 0.052(3) 0.044(2) 0.066(3) -0.024(2) 0.024(2) -0.012(2)
C18 0.042(2) 0.037(2) 0.037(2) -0.0083(16) 0.0116(17) 0.0052(16)
C19 0.030(2) 0.060(3) 0.049(2) -0.017(2) 0.0078(17) 0.0083(18)
C20 0.031(2) 0.052(2) 0.046(2) -0.0177(18) 0.0037(17) 0.0026(17)
C21 0.048(2) 0.0358(19) 0.0332(19) -0.0073(15) 0.0080(17) 0.0063(17)
C22 0.087(5) 0.093(5) 0.081(4) 0.015(4) -0.030(4) 0.004(4)
C23 0.187(9) 0.084(5) 0.040(3) -0.002(3) 0.013(4) 0.063(5)
C24 0.127(7) 0.110(7) 0.104(6) 0.057(5) 0.029(5) 0.003(6)
C25 0.113(7) 0.060(4) 0.133(7) 0.034(4) 0.012(5) 0.004(4)
C26 0.120(6) 0.070(4) 0.060(3) -0.001(3) -0.001(3) 0.049(4)

loop_
_atom_type_symbol
_atom_type_description
_atom_type_scat_dispersion_real
_atom_type_scat_dispersion_imag
_atom_type_scat_source
C C 0.0033 0.0016 'International Tables Vol C Tables 4.2.6.8 and 6.1.1.4'
H H 0.0000 0.0000 'International Tables Vol C Tables 4.2.6.8 and 6.1.1.4'
N N 0.0061 0.0033 'International Tables Vol C Tables 4.2.6.8 and 6.1.1.4'
O O 0.0106 0.0060 'International Tables Vol C Tables 4.2.6.8 and 6.1.1.4'
Fe Fe 0.3463 0.8444 'International Tables Vol C Tables 4.2.6.8 and 6.1.1.4'
Co Co 0.3494 0.9721 'International Tables Vol C Tables 4.2.6.8 and 6.1.1.4'

loop_
_geom_angle_atom_site_label_1
_geom_angle_atom_site_label_2
_geom_angle_atom_site_label_3
_geom_angle
_geom_angle_site_symmetry_1
_geom_angle_site_symmetry_3
_geom_angle_publ_flag
O3 Co1 O3 180.0 3_665 . ?
O3 Co1 O8 92.98(12) 3_665 3_665 ?
O3 Co1 O8 87.02(12) . 3_665 ?
O3 Co1 O8 87.02(12) 3_665 . ?
O3 Co1 O8 92.98(12) . . ?
O8 Co1 O8 180.00(14) 3_665 . ?
O3 Co1 O5 87.28(9) 3_665 . ?
O3 Co1 O5 92.72(9) . . ?
O8 Co1 O5 85.01(9) 3_665 . ?
O8 Co1 O5 94.99(9) . . ?
O3 Co1 O5 92.72(9) 3_665 3_665 ?
O3 Co1 O5 87.28(9) . 3_665 ?
O8 Co1 O5 94.99(9) 3_665 3_665 ?
O8 Co1 O5 85.01(9) . 3_665 ?
O5 Co1 O5 180.00(12) . 3_665 ?
O7 Co2 O2 176.10(11) . 2_544 ?
O7 Co2 O6 88.50(14) . . ?
O2 Co2 O6 87.61(14) 2_544 . ?
O7 Co2 O4 89.85(11) . . ?
O2 Co2 O4 90.01(10) 2_544 . ?
O6 Co2 O4 91.25(14) . . ?
O7 Co2 O10 89.44(12) . 2_545 ?
O2 Co2 O10 90.60(11) 2_544 2_545 ?
O6 Co2 O10 87.36(14) . 2_545 ?
O4 Co2 O10 178.46(11) . 2_545 ?
O7 Co2 O5 94.70(10) . . ?
O2 Co2 O5 89.20(10) 2_544 . ?
O6 Co2 O5 176.04(13) . . ?
O4 Co2 O5 91.09(9) . . ?
O10 Co2 O5 90.33(10) 2_545 . ?
C10 O2 Co2 126.9(2) . 2_554 ?
C7 C2 C3 117.8(4) . . ?
C7 C2 C10 121.6(4) . . ?
C3 C2 C10 120.2(4) . . ?
C7 C2 Fe4 69.8(2) . . ?
C3 C2 Fe4 70.1(3) . . ?
C10 C2 Fe4 126.0(3) . . ?
C23 Fe3 C22 41.3(3) . . ?
C23 Fe3 C25 65.9(3) . . ?
C22 Fe3 C25 67.6(3) . . ?
C23 Fe3 C15 167.8(2) . . ?
C22 Fe3 C15 126.8(3) . . ?
C25 Fe3 C15 109.2(3) . . ?
C23 Fe3 C17 109.8(3) . . ?
C22 Fe3 C17 104.0(2) . . ?
C25 Fe3 C17 171.3(3) . . ?
C15 Fe3 C17 73.28(16) . . ?
C23 Fe3 C24 38.7(3) . . ?
C22 Fe3 C24 67.2(3) . . ?
C25 Fe3 C24 38.7(3) . . ?
C15 Fe3 C24 142.9(3) . . ?
C17 Fe3 C24 141.8(4) . . ?
C23 Fe3 C26 67.4(2) . . ?
C22 Fe3 C26 41.5(3) . . ?
C25 Fe3 C26 38.4(3) . . ?
C15 Fe3 C26 101.6(2) . . ?
C17 Fe3 C26 133.3(3) . . ?
C24 Fe3 C26 65.1(3) . . ?
C23 Fe3 C18 102.2(2) . . ?
C22 Fe3 C18 125.0(2) . . ?
C25 Fe3 C18 146.7(3) . . ?
C15 Fe3 C18 87.70(15) . . ?
C17 Fe3 C18 40.12(16) . . ?
C24 Fe3 C18 112.7(3) . . ?
C26 Fe3 C18 166.5(2) . . ?
C23 Fe3 C20 149.9(3) . . ?
C22 Fe3 C20 161.1(2) . . ?
C25 Fe3 C20 101.6(3) . . ?
C15 Fe3 C20 40.10(15) . . ?
C17 Fe3 C20 85.69(19) . . ?
C24 Fe3 C20 114.7(3) . . ?
C26 Fe3 C20 120.7(2) . . ?
C18 Fe3 C20 72.69(16) . . ?
C23 Fe3 C16 136.3(3) . . ?
C22 Fe3 C16 105.1(3) . . ?
C25 Fe3 C16 137.5(3) . . ?
C15 Fe3 C16 39.85(16) . . ?
C17 Fe3 C16 40.28(16) . . ?
C24 Fe3 C16 172.0(3) . . ?
C26 Fe3 C16 107.9(3) . . ?
C18 Fe3 C16 73.11(16) . . ?
C20 Fe3 C16 71.73(18) . . ?
C23 Fe3 C19 119.9(3) . . ?
C22 Fe3 C19 159.3(3) . . ?
C25 Fe3 C19 117.1(3) . . ?
C15 Fe3 C19 72.32(16) . . ?
C17 Fe3 C19 71.61(19) . . ?
C24 Fe3 C19 103.1(3) . . ?
C26 Fe3 C19 152.7(3) . . ?
C18 Fe3 C19 39.83(16) . . ?
C20 Fe3 C19 39.30(15) . . ?
C16 Fe3 C19 84.80(18) . . ?
C8 O3 Co1 133.9(2) . . ?
C2 C3 C4 121.0(4) . . ?
C2 C3 Fe4 70.2(3) . . ?
C4 C3 Fe4 71.4(3) . . ?
C2 C3 H3 119.5 . . ?
C4 C3 H3 119.5 . . ?
Fe4 C3 H3 131.9 . . ?
C11A Fe4 C12A 42.81(17) . . ?
C11A Fe4 C7 113.4(3) . . ?
C12A Fe4 C7 135.9(3) . . ?
C11A Fe4 C5 145.6(3) . . ?
C12A Fe4 C5 107.8(2) . . ?
C7 Fe4 C5 73.16(16) . . ?
C11A Fe4 C6 123.7(3) . . ?
C12A Fe4 C6 112.8(2) . . ?
C7 Fe4 C6 40.59(15) . . ?
C5 Fe4 C6 40.03(16) . . ?
C11A Fe4 C10A 41.99(19) . . ?
C12A Fe4 C10A 70.2(2) . . ?
C7 Fe4 C10A 120.2(3) . . ?
C5 Fe4 C10A 163.5(3) . . ?
C6 Fe4 C10A 156.4(3) . . ?
C11A Fe4 C2 119.7(3) . . ?
C12A Fe4 C2 162.4(3) . . ?
C7 Fe4 C2 39.76(17) . . ?
C5 Fe4 C2 87.61(15) . . ?
C6 Fe4 C2 73.48(16) . . ?
C10A Fe4 C2 97.4(3) . . ?
C11A Fe4 C3 141.8(3) . . ?
C12A Fe4 C3 152.5(3) . . ?
C7 Fe4 C3 71.3(2) . . ?
C5 Fe4 C3 72.63(19) . . ?
C6 Fe4 C3 85.6(2) . . ?
C10A Fe4 C3 101.3(3) . . ?
C2 Fe4 C3 39.72(19) . . ?
C11A Fe4 C9B 42.7(3) . . ?
C12A Fe4 C9B 23.1(3) . . ?
C7 Fe4 C9B 154.1(3) . . ?
C5 Fe4 C9B 119.7(3) . . ?
C6 Fe4 C9B 135.2(3) . . ?
C10A Fe4 C9B 52.8(3) . . ?
C2 Fe4 C9B 150.0(3) . . ?
C3 Fe4 C9B 132.4(3) . . ?
C11A Fe4 C10B 26.4(3) . . ?
C12A Fe4 C10B 54.5(3) . . ?
C7 Fe4 C10B 124.9(3) . . ?
C5 Fe4 C10B 160.3(3) . . ?
C6 Fe4 C10B 149.0(3) . . ?
C10A Fe4 C10B 17.0(3) . . ?
C2 Fe4 C10B 111.3(3) . . ?
C3 Fe4 C10B 118.3(3) . . ?
C9B Fe4 C10B 40.59(18) . . ?
C11A Fe4 C4 162.2(3) . . ?
C12A Fe4 C4 125.2(3) . . ?
C7 Fe4 C4 84.3(2) . . ?
C5 Fe4 C4 39.04(17) . . ?
C6 Fe4 C4 70.9(2) . . ?
C10A Fe4 C4 128.0(3) . . ?
C2 Fe4 C4 72.26(19) . . ?
C3 Fe4 C4 39.82(18) . . ?
C9B Fe4 C4 120.3(3) . . ?
C10B Fe4 C4 140.1(3) . . ?
C11A Fe4 C13A 69.64(19) . . ?
C12A Fe4 C13A 40.81(14) . . ?
C7 Fe4 C13A 171.3(2) . . ?
C5 Fe4 C13A 99.7(2) . . ?
C6 Fe4 C13A 130.8(2) . . ?
C10A Fe4 C13A 67.74(19) . . ?
C2 Fe4 C13A 146.8(2) . . ?
C3 Fe4 C13A 111.7(3) . . ?
C9B Fe4 C13A 27.1(3) . . ?
C10B Fe4 C13A 61.5(3) . . ?
C4 Fe4 C13A 93.2(3) . . ?
C8 O4 Co2 131.6(2) . . ?
C5 C4 C3 121.0(4) . . ?
C5 C4 Fe4 69.1(3) . . ?
C3 C4 Fe4 68.8(3) . . ?
C5 C4 H4 119.5 . . ?
C3 C4 H4 119.5 . . ?
Fe4 C4 H4 136.8 . . ?
Co1 O5 Co2 114.96(10) . . ?
Co1 O5 H5A 108.5 . . ?
Co2 O5 H5A 108.5 . . ?
Co1 O5 H5B 108.5 . . ?
Co2 O5 H5B 108.5 . . ?
H5A O5 H5B 107.5 . . ?
C4 C5 C6 118.8(4) . . ?
C4 C5 C8 120.0(4) . . ?
C6 C5 C8 120.9(3) . . ?
C4 C5 Fe4 71.9(3) . . ?
C6 C5 Fe4 70.0(2) . . ?
C8 C5 Fe4 125.3(3) . . ?
Co2 O6 H6B 109.5 . . ?
Co2 O6 H6A 115.2 . . ?
H6B O6 H6A 131.3 . . ?
C5 C6 C7 119.6(4) . . ?
C5 C6 Fe4 70.0(2) . . ?
C7 C6 Fe4 69.5(2) . . ?
C5 C6 H1 120.2 . . ?
C7 C6 H1 120.2 . . ?
Fe4 C6 H1 133.5 . . ?
C11 O7 Co2 136.4(2) . . ?
C2 C7 C6 121.5(4) . . ?
C2 C7 Fe4 70.5(3) . . ?
C6 C7 Fe4 69.9(2) . . ?
C2 C7 H7 119.3 . . ?
C6 C7 H7 119.3 . . ?
Fe4 C7 H7 133.9 . . ?
C11 O8 Co1 132.6(2) . . ?
O3 C8 O4 128.3(3) . . ?
O3 C8 C5 115.1(3) . . ?
O4 C8 C5 116.6(3) . . ?
C21 O10 Co2 126.8(3) . 2 ?
O1 C10 O2 127.4(3) . . ?
O1 C10 C2 118.1(4) . . ?
O2 C10 C2 114.4(4) . . ?
O8 C11 O7 127.6(3) . . ?
O8 C11 C15 116.7(3) . . ?
O7 C11 C15 115.7(3) . . ?
C16 C15 C20 119.3(3) . . ?
C16 C15 C11 121.2(3) . . ?
C20 C15 C11 119.1(3) . . ?
C16 C15 Fe3 71.2(2) . . ?
C20 C15 Fe3 71.1(2) . . ?
C11 C15 Fe3 124.0(3) . . ?
C15 C16 C17 119.9(4) . . ?
C15 C16 Fe3 69.0(2) . . ?
C17 C16 Fe3 69.1(3) . . ?
C15 C16 H16 120.0 . . ?
C17 C16 H16 120.0 . . ?
Fe3 C16 H16 135.7 . . ?
C18 C17 C16 120.6(4) . . ?
C18 C17 Fe3 70.0(2) . . ?
C16 C17 Fe3 70.6(3) . . ?
C18 C17 H17 119.7 . . ?
C16 C17 H17 119.7 . . ?
Fe3 C17 H17 132.9 . . ?
C17 C18 C19 118.4(3) . . ?
C17 C18 C21 122.3(4) . . ?
C19 C18 C21 119.1(4) . . ?
C17 C18 Fe3 69.9(2) . . ?
C19 C18 Fe3 71.3(2) . . ?
C21 C18 Fe3 126.1(3) . . ?
C20 C19 C18 121.2(4) . . ?
C20 C19 Fe3 69.9(2) . . ?
C18 C19 Fe3 68.9(2) . . ?
C20 C19 H19 119.4 . . ?
C18 C19 H19 119.4 . . ?
Fe3 C19 H19 135.7 . . ?
C19 C20 C15 120.2(4) . . ?
C19 C20 Fe3 70.8(2) . . ?
C15 C20 Fe3 68.8(2) . . ?
C19 C20 H20 119.9 . . ?
C15 C20 H20 119.9 . . ?
Fe3 C20 H20 133.8 . . ?
O10 C21 O9 127.1(3) . . ?
O10 C21 C18 117.0(4) . . ?
O9 C21 C18 115.9(3) . . ?
C23 C22 C26 103.4(6) . . ?
C23 C22 Fe3 68.7(3) . . ?
C26 C22 Fe3 69.7(3) . . ?
C23 C22 H22 128.3 . . ?
C26 C22 H22 128.3 . . ?
Fe3 C22 H22 124.9 . . ?
C24 C23 C22 108.7(7) . . ?
C24 C23 Fe3 71.5(4) . . ?
C22 C23 Fe3 70.0(3) . . ?
C24 C23 H23 125.6 . . ?
C22 C23 H23 125.6 . . ?
Fe3 C23 H23 124.4 . . ?
C23 C24 C25 109.9(8) . . ?
C23 C24 Fe3 69.8(4) . . ?
C25 C24 Fe3 70.6(4) . . ?
C23 C24 H24 125.0 . . ?
C25 C24 H24 125.0 . . ?
Fe3 C24 H24 126.2 . . ?
C24 C25 C26 109.4(8) . . ?
C24 C25 Fe3 70.7(4) . . ?
C26 C25 Fe3 71.1(4) . . ?
C24 C25 H25 125.3 . . ?
C26 C25 H25 125.3 . . ?
Fe3 C25 H25 124.4 . . ?
C25 C26 C22 108.5(6) . . ?
C25 C26 Fe3 70.4(4) . . ?
C22 C26 Fe3 68.8(3) . . ?
C25 C26 H26 125.7 . . ?
C22 C26 H26 125.7 . . ?
Fe3 C26 H26 126.6 . . ?
C10A C9A C13A 108.0 . . ?
C10A C9A Fe4 66.3(3) . . ?
C13A C9A Fe4 68.9(3) . . ?
C10A C9A H9A 126.0 . . ?
C13A C9A H9A 126.0 . . ?
Fe4 C9A H9A 130.4 . . ?
C9A C10A C11A 108.0 . . ?
C9A C10A Fe4 73.9(3) . . ?
C11A C10A Fe4 65.0(3) . . ?
C9A C10A H10A 126.0 . . ?
C11A C10A H10A 126.0 . . ?
Fe4 C10A H10A 126.5 . . ?
C12A C11A C10A 108.0 . . ?
C12A C11A Fe4 70.2(3) . . ?
C10A C11A Fe4 73.0(3) . . ?
C12A C11A H11A 126.0 . . ?
C10A C11A H11A 126.0 . . ?
Fe4 C11A H11A 122.5 . . ?
C11A C12A C13A 108.0 . . ?
C11A C12A Fe4 67.0(4) . . ?
C13A C12A Fe4 74.4(3) . . ?
C11A C12A H12A 126.0 . . ?
C13A C12A H12A 126.0 . . ?
Fe4 C12A H12A 124.1 . . ?
C12A C13A C9A 108.0 . . ?
C12A C13A Fe4 64.8(3) . . ?
C9A C13A Fe4 71.8(3) . . ?
C12A C13A H13A 126.0 . . ?
C9A C13A H13A 126.0 . . ?
Fe4 C13A H13A 128.9 . . ?
C10B C9B C13B 108.0 . . ?
C10B C9B Fe4 70.1(4) . . ?
C13B C9B Fe4 77.5(4) . . ?
C10B C9B H9B 126.0 . . ?
C13B C9B H9B 126.0 . . ?
Fe4 C9B H9B 118.3 . . ?
C11B C10B C9B 108.0 . . ?
C11B C10B Fe4 77.8(4) . . ?
C9B C10B Fe4 69.3(4) . . ?
C11B C10B H10B 126.0 . . ?
C9B C10B H10B 126.0 . . ?
Fe4 C10B H10B 118.7 . . ?
C10B C11B C12B 108.0 . . ?
C10B C11B Fe4 63.8(3) . . ?
C12B C11B Fe4 75.7(4) . . ?
C10B C11B H11B 126.0 . . ?
C12B C11B H11B 126.0 . . ?
Fe4 C11B H11B 125.9 . . ?
C13B C12B C11B 108.0 . . ?
C13B C12B Fe4 67.6(3) . . ?
C11B C12B Fe4 68.2(3) . . ?
C13B C12B H12B 126.0 . . ?
C11B C12B H12B 126.0 . . ?
Fe4 C12B H12B 129.8 . . ?
C12B C13B C9B 108.0 . . ?
C12B C13B Fe4 76.2(3) . . ?
C9B C13B Fe4 63.9(3) . . ?
C12B C13B H13B 126.0 . . ?
C9B C13B H13B 126.0 . . ?
Fe4 C13B H13B 125.3 . . ?

loop_
_geom_bond_atom_site_label_1
_geom_bond_atom_site_label_2
_geom_bond_distance
_geom_bond_site_symmetry_2
_geom_bond_publ_flag
Co1 O3 2.057(2) 3_665 ?
Co1 O3 2.057(2) . ?
Co1 O8 2.087(2) 3_665 ?
Co1 O8 2.087(2) . ?
Co1 O5 2.095(2) . ?
Co1 O5 2.095(2) 3_665 ?
O1 C10 1.242(5) . ?
Co2 O7 2.047(2) . ?
Co2 O2 2.063(2) 2_544 ?
Co2 O6 2.072(3) . ?
Co2 O4 2.097(2) . ?
Co2 O10 2.117(3) 2_545 ?
Co2 O5 2.139(2) . ?
O2 C10 1.260(5) . ?
O2 Co2 2.063(2) 2_554 ?
C2 C7 1.389(6) . ?
C2 C3 1.390(6) . ?
C2 C10 1.516(5) . ?
C2 Fe4 2.047(4) . ?
Fe3 C23 2.022(6) . ?
Fe3 C22 2.038(6) . ?
Fe3 C25 2.042(6) . ?
Fe3 C15 2.040(4) . ?
Fe3 C17 2.048(4) . ?
Fe3 C24 2.044(7) . ?
Fe3 C26 2.051(5) . ?
Fe3 C18 2.049(4) . ?
Fe3 C20 2.069(4) . ?
Fe3 C16 2.068(5) . ?
Fe3 C19 2.079(4) . ?
O3 C8 1.246(4) . ?
C3 C4 1.405(6) . ?
C3 Fe4 2.045(6) . ?
C3 H3 0.9500 . ?
Fe4 C11A 1.924(9) . ?
Fe4 C12A 1.966(8) . ?
Fe4 C7 2.038(4) . ?
Fe4 C5 2.043(4) . ?
Fe4 C6 2.043(4) . ?
Fe4 C10A 2.029(10) . ?
Fe4 C9B 2.042(10) . ?
Fe4 C10B 2.052(10) . ?
Fe4 C4 2.079(6) . ?
Fe4 C13A 2.093(7) . ?
O4 C8 1.247(4) . ?
C4 C5 1.378(6) . ?
C4 H4 0.9500 . ?
O5 H5A 0.9900 . ?
O5 H5B 0.9900 . ?
C5 C6 1.399(5) . ?
C5 C8 1.522(5) . ?
O6 H6B 0.8400 . ?
O6 H6A 0.8809 . ?
C6 C7 1.415(5) . ?
C6 H1 0.9500 . ?
O7 C11 1.242(4) . ?
C7 H7 0.9500 . ?
O8 C11 1.239(4) . ?
O9 C21 1.253(5) . ?
O10 C21 1.246(5) . ?
O10 Co2 2.117(3) 2 ?
C11 C15 1.512(5) . ?
C15 C16 1.400(6) . ?
C15 C20 1.409(5) . ?
C16 C17 1.418(5) . ?
C16 H16 0.9500 . ?
C17 C18 1.405(6) . ?
C17 H17 0.9500 . ?
C18 C19 1.406(6) . ?
C18 C21 1.514(5) . ?
C19 C20 1.395(5) . ?
C19 H19 0.9500 . ?
C20 H20 0.9500 . ?
C22 C23 1.432(10) . ?
C22 C26 1.449(9) . ?
C22 H22 0.9500 . ?
C23 C24 1.347(11) . ?
C23 H23 0.9500 . ?
C24 C25 1.354(11) . ?
C24 H24 0.9500 . ?
C25 C26 1.347(10) . ?
C25 H25 0.9500 . ?
C26 H26 0.9500 . ?
C9A C10A 1.4200 . ?
C9A C13A 1.4200 . ?
C9A H9A 0.9500 . ?
C10A C11A 1.4200 . ?
C10A H10A 0.9500 . ?
C11A C12A 1.4200 . ?
C11A H11A 0.9500 . ?
C12A C13A 1.4200 . ?
C12A H12A 0.9500 . ?
C13A H13A 0.9500 . ?
C9B C10B 1.4200 . ?
C9B C13B 1.4200 . ?
C9B H9B 0.9500 . ?
C10B C11B 1.4200 . ?
C10B H10B 0.9500 . ?
C11B C12B 1.4200 . ?
C11B H11B 0.9500 . ?
C12B C13B 1.4200 . ?
C12B H12B 0.9500 . ?
C13B H13B 0.9500 . ?
